data_7043586
loop_
_publ_author_name
'Sun, Juan'
'Yang, Meng'
'Sun, Zan'
'Fang, Xiufeng'
'Ma, Yue'
'Li, Licun'

_publ_section_title
;
 Unprecedented ferromagnetic Gd&#x22EF;nitronyl nitroxide coupling through
 hydrogen bonding bridge
;
_journal_name_full 'Dalton Trans.'
_journal_paper_doi 10.1039/C7DT02232H
_journal_year 2017
_chemical_formula_moiety 'C38 H36 F18 Gd N6 O10'
_chemical_formula_sum 'C38 H36 F18 Gd N6 O10'
_chemical_formula_weight 1235.98
_space_group_crystal_system orthorhombic
_space_group_IT_number 61
_space_group_name_Hall '-P 2ac 2ab'
_space_group_name_H-M_alt 'P b c a'
_symmetry_space_group_name_Hall '-P 2ac 2ab'
_symmetry_space_group_name_H-M 'P b c a'
_atom_sites_solution_hydrogens mixed
_audit_creation_method SHELXL-2014/7
_audit_update_record
;
2017-07-06 deposited with the CCDC.
2017-07-11 downloaded from the CCDC.
;
_cell_angle_alpha 90
_cell_angle_beta 90
_cell_angle_gamma 90
_cell_formula_units_Z 8
_cell_length_a 21.8768(13)
_cell_length_b 18.2999(10)
_cell_length_c 23.5924(13)
_cell_measurement_reflns_used 25991
_cell_measurement_temperature 113
_cell_measurement_theta_max 27.5
_cell_measurement_theta_min 3.0
_cell_volume 9445.1(9)
_computing_structure_refinement 'SHELXL-2014/7 (Sheldrick, 2014)'
_diffrn_ambient_temperature 113
_diffrn_measured_fraction_theta_full 0.997
_diffrn_measured_fraction_theta_max 0.997
_diffrn_measurement_device_type 'Rigaku Pilatus 200K'
_diffrn_measurement_method 'profile data from \w-scans'
_diffrn_radiation_type MoK\a
_diffrn_radiation_wavelength 0.71073
_diffrn_reflns_av_R_equivalents 0.0313
_diffrn_reflns_av_unetI/netI 0.0153
_diffrn_reflns_Laue_measured_fraction_full 0.997
_diffrn_reflns_Laue_measured_fraction_max 0.997
_diffrn_reflns_limit_h_max 28
_diffrn_reflns_limit_h_min -28
_diffrn_reflns_limit_k_max 23
_diffrn_reflns_limit_k_min -23
_diffrn_reflns_limit_l_max 27
_diffrn_reflns_limit_l_min -30
_diffrn_reflns_number 89398
_diffrn_reflns_point_group_measured_fraction_full 0.997
_diffrn_reflns_point_group_measured_fraction_max 0.997
_diffrn_reflns_theta_full 25.242
_diffrn_reflns_theta_max 27.519
_diffrn_reflns_theta_min 3.028
_exptl_absorpt_coefficient_mu 1.536
_exptl_absorpt_correction_T_max 0.713
_exptl_absorpt_correction_T_min 0.657
_exptl_absorpt_correction_type multi-scan
_exptl_absorpt_process_details SADABS
_exptl_crystal_colour blue
_exptl_crystal_density_diffrn 1.738
_exptl_crystal_description block
_exptl_crystal_F_000 4896
_exptl_crystal_size_max 0.280
_exptl_crystal_size_mid 0.240
_exptl_crystal_size_min 0.220
_refine_diff_density_max 1.258
_refine_diff_density_min -0.748
_refine_diff_density_rms 0.087
_refine_ls_extinction_method none
_refine_ls_goodness_of_fit_ref 0.959
_refine_ls_hydrogen_treatment constr
_refine_ls_matrix_type full
_refine_ls_number_parameters 686
_refine_ls_number_reflns 10840
_refine_ls_number_restraints 6
_refine_ls_restrained_S_all 0.972
_refine_ls_R_factor_all 0.0384
_refine_ls_R_factor_gt 0.0337
_refine_ls_shift/su_max 0.002
_refine_ls_shift/su_mean 0.000
_refine_ls_structure_factor_coef Fsqd
_refine_ls_weighting_details 'w=1/[\s^2^(Fo^2^)+(0.0386P)^2^+33.4412P] where P=(Fo^2^+2Fc^2^)/3'
_refine_ls_weighting_scheme calc
_refine_ls_wR_factor_gt 0.0817
_refine_ls_wR_factor_ref 0.0848
_reflns_Friedel_coverage 0.000
_reflns_number_gt 9739
_reflns_number_total 10840
_reflns_threshold_expression 'I > 2\s(I)'
_cod_data_source_file c7dt02232h2.cif
_cod_data_source_block 1
_cod_depositor_comments
;
The following automatic conversions were performed:

'_exptl_absorpt_correction_type' value 'Multi-scan' changed to
'multi-scan' according to
/home/data/users/saulius/crontab/automatic-downloads/rss-feeds/RSC/lib/dictionaries/cif_core.dic
dictionary named 'cif_core.dic' version 2.4.2 from 2011-04-26.

Automatic conversion script
Id: cif_fix_values 4973 2017-02-22 13:04:09Z antanas 
;
_cod_database_code 7043586
_shelx_shelxl_version_number 2014/7
_shelx_space_group_comment
;
The symmetry employed for this shelxl refinement is uniquely defined
by the following loop, which should always be used as a source of
symmetry information in preference to the above space-group names.
They are only intended as comments.
;

loop_
_space_group_symop_operation_xyz
'x, y, z'
'-x+1/2, -y, z+1/2'
'x+1/2, -y+1/2, -z'
'-x, y+1/2, -z+1/2'
'-x, -y, -z'
'x-1/2, y, -z-1/2'
'-x-1/2, y-1/2, z'
'x, -y-1/2, z-1/2'

loop_
_atom_site_label
_atom_site_type_symbol
_atom_site_fract_x
_atom_site_fract_y
_atom_site_fract_z
_atom_site_U_iso_or_equiv
_atom_site_adp_type
_atom_site_occupancy
_atom_site_site_symmetry_order
_atom_site_calc_flag
_atom_site_refinement_flags_posn
_atom_site_refinement_flags_adp
_atom_site_refinement_flags_occupancy
_atom_site_disorder_assembly
_atom_site_disorder_group
Gd1 Gd -0.18726(2) 0.42483(2) -0.29176(2) 0.01557(5) Uani 1 1 d . . . . .
F8 F -0.40337(9) 0.34852(13) -0.34135(9) 0.0400(5) Uani 1 1 d . . . . .
F7 F -0.44809(8) 0.39333(12) -0.26758(9) 0.0358(4) Uani 1 1 d . . . . .
F14 F -0.15326(18) 0.63134(17) -0.43503(15) 0.0877(11) Uani 1 1 d . . . . .
F13 F -0.12024(17) 0.67499(13) -0.36156(14) 0.0796(10) Uani 1 1 d . . . . .
F16 F 0.05701(9) 0.42654(13) -0.35715(10) 0.0449(5) Uani 1 1 d . . . . .
F15 F -0.05770(14) 0.64054(15) -0.42653(17) 0.0950(14) Uani 1 1 d . . . . .
F5 F -0.03651(10) 0.24796(13) -0.20775(9) 0.0413(5) Uani 1 1 d . . . . .
F4 F -0.02701(9) 0.32750(12) -0.14127(10) 0.0410(5) Uani 1 1 d . . . . .
F17 F 0.00856(10) 0.32492(12) -0.35472(12) 0.0511(6) Uani 1 1 d . . . . .
F10 F -0.2771(2) 0.65054(16) -0.20883(15) 0.1031(15) Uani 1 1 d . . . . .
F6 F -0.07508(10) 0.22769(12) -0.12534(10) 0.0442(5) Uani 1 1 d . . . . .
F9 F -0.38375(10) 0.30540(12) -0.25869(11) 0.0457(6) Uani 1 1 d . . . . .
F2 F -0.30387(17) 0.41433(19) -0.10862(16) 0.0929(13) Uani 1 1 d . . . . .
F12 F -0.2954(2) 0.57483(16) -0.14655(11) 0.0889(12) Uani 1 1 d . . . . .
F11 F -0.36544(15) 0.6176(3) -0.19637(19) 0.1274(19) Uani 1 1 d . U . . .
F1 F -0.32613(14) 0.3109(3) -0.14083(16) 0.1065(15) Uani 1 1 d . . . . .
F18 F 0.01439(11) 0.38580(16) -0.43232(10) 0.0541(6) Uani 1 1 d . . . . .
F3 F -0.26799(13) 0.31828(19) -0.07067(12) 0.0767(10) Uani 1 1 d . . . . .
O7 O -0.20961(10) 0.40534(13) -0.39295(9) 0.0282(5) Uani 1 1 d . . . . .
H7A H -0.2194 0.3606 -0.3983 0.042 Uiso 1 1 d R U . . .
H7B H -0.2393 0.4328 -0.4029 0.042 Uiso 1 1 d R U . . .
O5 O -0.15646(10) 0.53084(11) -0.34868(9) 0.0244(4) Uani 1 1 d . . . . .
O4 O -0.11835(9) 0.35514(11) -0.22787(9) 0.0204(4) Uani 1 1 d . . . . .
O3 O -0.23606(10) 0.39358(12) -0.20273(9) 0.0268(5) Uani 1 1 d . . . . .
O1 O -0.24774(9) 0.52720(11) -0.25985(9) 0.0224(4) Uani 1 1 d . . . . .
O6 O -0.09158(9) 0.39674(11) -0.33656(8) 0.0197(4) Uani 1 1 d . . . . .
O2 O -0.29445(9) 0.40040(12) -0.30722(9) 0.0239(4) Uani 1 1 d . . . . .
N2 N -0.11757(11) 0.51294(13) -0.23544(11) 0.0204(5) Uani 1 1 d . . . . .
N1 N -0.03375(11) 0.55967(13) -0.19731(10) 0.0196(5) Uani 1 1 d . . . . .
N3 N -0.19470(11) 0.28885(13) -0.31154(11) 0.0211(5) Uani 1 1 d . . . . .
N4 N -0.16108(11) 0.17930(12) -0.33607(11) 0.0200(5) Uani 1 1 d . . . . .
C16 C -0.06421(13) 0.49794(15) -0.21212(12) 0.0205(5) Uani 1 1 d . . . . .
H16 H -0.0493 0.4509 -0.2065 0.025 Uiso 1 1 calc R U . . .
C13 C -0.05367(16) 0.50628(18) -0.37696(16) 0.0337(7) Uani 1 1 d . . . . .
H13 H -0.0188 0.5280 -0.3919 0.040 Uiso 1 1 calc R U . . .
C11 C -0.1066(2) 0.6252(2) -0.39748(19) 0.0453(10) Uani 1 1 d . . . . .
C17 C -0.07082(14) 0.61807(16) -0.21251(12) 0.0234(6) Uani 1 1 d . . . . .
H17 H -0.0623 0.6675 -0.2079 0.028 Uiso 1 1 calc R U . . .
C7 C -0.34119(13) 0.42050(16) -0.28077(13) 0.0226(6) Uani 1 1 d . . . . .
C4 C -0.12405(13) 0.31880(15) -0.18329(13) 0.0216(6) Uani 1 1 d . . . . .
C21 C -0.22378(13) 0.17814(16) -0.34313(14) 0.0244(6) Uani 1 1 d . . . . .
H21 H -0.2474 0.1391 -0.3557 0.029 Uiso 1 1 calc R U . . .
C23 C -0.06429(13) 0.11843(14) -0.31821(12) 0.0198(5) Uani 1 1 d . . . . .
H23 H -0.0555 0.1520 -0.2898 0.024 Uiso 1 1 calc R U . . .
C27 C -0.13300(14) 0.07216(15) -0.39026(12) 0.0211(6) Uani 1 1 d . . . . .
H27 H -0.1698 0.0756 -0.4098 0.025 Uiso 1 1 calc R U . . .
C10 C -0.31041(15) 0.5937(2) -0.19703(15) 0.0308(7) Uani 1 1 d . . . . .
C14 C -0.05149(13) 0.43330(16) -0.36080(13) 0.0229(6) Uani 1 1 d . . . . .
C9 C -0.30014(13) 0.52997(16) -0.23891(12) 0.0218(6) Uani 1 1 d . . . . .
C25 C -0.03624(13) 0.01176(15) -0.37322(12) 0.0209(5) Uani 1 1 d . . . . .
H25 H -0.0084 -0.0252 -0.3813 0.025 Uiso 1 1 calc R U . . .
C22 C -0.11872(13) 0.12231(15) -0.34844(12) 0.0195(5) Uani 1 1 d . . . . .
C3 C -0.17491(15) 0.31345(18) -0.14822(14) 0.0306(7) Uani 1 1 d . . . . .
H3 H -0.1740 0.2834 -0.1164 0.037 Uiso 1 1 calc R U . . .
C18 C -0.12170(14) 0.58874(15) -0.23526(13) 0.0228(6) Uani 1 1 d . . . . .
H18 H -0.1548 0.6154 -0.2489 0.027 Uiso 1 1 calc R U . . .
C26 C -0.09154(13) 0.01620(15) -0.40287(12) 0.0210(6) Uani 1 1 d . . . . .
C5 C -0.06547(15) 0.27952(17) -0.16422(13) 0.0275(6) Uani 1 1 d . . . . .
C19 C -0.14609(13) 0.24698(15) -0.31721(13) 0.0212(6) Uani 1 1 d . . . . .
H19 H -0.1064 0.2620 -0.3093 0.025 Uiso 1 1 calc R U . . .
C20 C -0.24385(13) 0.24546(16) -0.32795(14) 0.0253(6) Uani 1 1 d . . . . .
H20 H -0.2845 0.2604 -0.3284 0.030 Uiso 1 1 calc R U . . .
C8 C -0.34881(13) 0.48208(17) -0.24720(13) 0.0247(6) Uani 1 1 d . . . . .
H8 H -0.3864 0.4914 -0.2302 0.030 Uiso 1 1 calc R U . . .
C2 C -0.22735(15) 0.35360(19) -0.16121(14) 0.0299(7) Uani 1 1 d . . . . .
C6 C -0.39499(14) 0.36659(19) -0.28697(14) 0.0288(7) Uani 1 1 d . . . . .
C15 C 0.00766(15) 0.39170(19) -0.37631(15) 0.0318(7) Uani 1 1 d . . . . .
C12 C -0.10696(15) 0.54783(17) -0.37142(14) 0.0282(6) Uani 1 1 d . . . . .
C1 C -0.28135(18) 0.3488(3) -0.11955(17) 0.0467(10) Uani 1 1 d . . . . .
N6 N -0.06481(13) -0.08129(13) -0.47381(11) 0.0265(5) Uani 1 1 d . . . . .
O9 O -0.00720(12) -0.08466(14) -0.46551(12) 0.0407(6) Uani 1 1 d . . . . .
N5 N -0.16029(12) -0.04538(14) -0.47269(11) 0.0253(5) Uani 1 1 d . . . . .
C28 C -0.10540(14) -0.03560(15) -0.44820(12) 0.0224(6) Uani 1 1 d . . . . .
C29 C -0.09749(17) -0.13559(17) -0.51086(13) 0.0309(7) Uani 1 1 d . . . . .
C32 C -0.15575(16) -0.09154(19) -0.52521(13) 0.0298(7) Uani 1 1 d . . . . .
O8 O -0.21069(10) -0.01387(14) -0.45897(10) 0.0322(5) Uani 1 1 d . . . . .
C31 C -0.0582(2) -0.1570(2) -0.56092(16) 0.0429(9) Uani 1 1 d . . . . .
H31A H -0.0463 -0.1139 -0.5814 0.064 Uiso 1 1 calc R U . . .
H31B H -0.0809 -0.1887 -0.5855 0.064 Uiso 1 1 calc R U . . .
H31C H -0.0223 -0.1819 -0.5477 0.064 Uiso 1 1 calc R U . . .
C34 C -0.14691(19) -0.0380(2) -0.57441(14) 0.0400(8) Uani 1 1 d . . . . .
H34A H -0.1807 -0.0046 -0.5756 0.060 Uiso 1 1 calc R U . . .
H34B H -0.1449 -0.0647 -0.6094 0.060 Uiso 1 1 calc R U . . .
H34C H -0.1096 -0.0113 -0.5690 0.060 Uiso 1 1 calc R U . . .
C30 C -0.1101(3) -0.20260(19) -0.47338(17) 0.0542(12) Uani 1 1 d . . . . .
H30A H -0.0725 -0.2194 -0.4570 0.081 Uiso 1 1 calc R U . . .
H30B H -0.1276 -0.2408 -0.4960 0.081 Uiso 1 1 calc R U . . .
H30C H -0.1381 -0.1894 -0.4438 0.081 Uiso 1 1 calc R U . . .
C33 C -0.2137(2) -0.1359(3) -0.53263(18) 0.0507(11) Uani 1 1 d . . . . .
H33A H -0.2210 -0.1642 -0.4991 0.076 Uiso 1 1 calc R U . . .
H33B H -0.2093 -0.1680 -0.5646 0.076 Uiso 1 1 calc R U . . .
H33C H -0.2476 -0.1035 -0.5390 0.076 Uiso 1 1 calc R U . . .
C24 C -0.02347(13) 0.06302(14) -0.33164(12) 0.0186(5) Uani 1 1 d . . . . .
C36 C -0.3881(2) -0.1117(3) -0.52422(17) 0.0498(10) Uani 1 1 d . . . . .
H36A H -0.4297 -0.1225 -0.5358 0.060 Uiso 1 1 calc R U . . .
H36B H -0.3604 -0.1329 -0.5518 0.060 Uiso 1 1 calc R U . . .
C35 C -0.3788(2) -0.0314(2) -0.52106(19) 0.0545(11) Uani 1 1 d . . . . .
H35A H -0.3833 -0.0105 -0.5582 0.082 Uiso 1 1 calc R U . . .
H35B H -0.3385 -0.0213 -0.5070 0.082 Uiso 1 1 calc R U . . .
H35C H -0.4086 -0.0104 -0.4960 0.082 Uiso 1 1 calc R U . . .
O1C O -0.3767(2) -0.14106(19) -0.47059(13) 0.0697(11) Uani 1 1 d . . . . .
C37A C -0.3996(4) -0.2150(4) -0.4651(3) 0.049(3) Uani 0.611(17) 1 d . . P A 1
H37A H -0.4118 -0.2248 -0.4263 0.059 Uiso 0.611(17) 1 calc R U P A 1
H37B H -0.4345 -0.2226 -0.4897 0.059 Uiso 0.611(17) 1 calc R U P A 1
C38A C -0.3492(5) -0.2619(6) -0.4815(4) 0.066(3) Uani 0.636(14) 1 d . . P A 1
H38A H -0.3319 -0.2445 -0.5164 0.099 Uiso 0.636(14) 1 calc R U P A 1
H38B H -0.3639 -0.3109 -0.4866 0.099 Uiso 0.636(14) 1 calc R U P A 1
H38C H -0.3185 -0.2613 -0.4524 0.099 Uiso 0.636(14) 1 calc R U P A 1
C37B C -0.3543(7) -0.2248(8) -0.4757(5) 0.044(4) Uani 0.389(17) 1 d . . P A 2
H37C H -0.3306 -0.2318 -0.5100 0.053 Uiso 0.389(17) 1 calc R U P A 2
H37D H -0.3292 -0.2380 -0.4434 0.053 Uiso 0.389(17) 1 calc R U P A 2
C38B C -0.4104(6) -0.2697(7) -0.4772(5) 0.054(4) Uani 0.364(14) 1 d . . P A 2
H38D H -0.4352 -0.2552 -0.5088 0.081 Uiso 0.364(14) 1 calc R U P A 2
H38E H -0.4329 -0.2629 -0.4426 0.081 Uiso 0.364(14) 1 calc R U P A 2
H38F H -0.3995 -0.3203 -0.4811 0.081 Uiso 0.364(14) 1 calc R U P A 2

loop_
_atom_site_aniso_label
_atom_site_aniso_U_11
_atom_site_aniso_U_22
_atom_site_aniso_U_33
_atom_site_aniso_U_23
_atom_site_aniso_U_13
_atom_site_aniso_U_12
Gd1 0.01400(7) 0.01271(7) 0.02001(7) 0.00068(4) 0.00011(4) 0.00078(4)
F8 0.0291(10) 0.0522(13) 0.0387(11) -0.0156(10) 0.0011(9) -0.0078(9)
F7 0.0157(8) 0.0494(12) 0.0424(11) -0.0059(10) 0.0030(8) 0.0004(8)
F14 0.107(3) 0.0601(19) 0.096(2) 0.0489(18) -0.012(2) 0.0038(18)
F13 0.126(3) 0.0214(11) 0.092(2) 0.0107(13) 0.043(2) 0.0083(14)
F16 0.0208(9) 0.0598(15) 0.0540(14) -0.0005(11) 0.0002(9) -0.0019(9)
F15 0.0728(19) 0.0470(15) 0.165(3) 0.0608(19) 0.075(2) 0.0211(14)
F5 0.0412(12) 0.0434(12) 0.0392(11) -0.0025(9) -0.0042(9) 0.0209(10)
F4 0.0305(10) 0.0395(11) 0.0529(13) -0.0014(10) -0.0139(9) -0.0063(9)
F17 0.0339(11) 0.0357(12) 0.0835(18) 0.0108(12) 0.0169(12) 0.0157(9)
F10 0.171(4) 0.0346(15) 0.103(3) -0.0308(16) 0.073(3) -0.019(2)
F6 0.0360(11) 0.0428(12) 0.0538(13) 0.0291(11) -0.0052(10) 0.0024(9)
F9 0.0304(10) 0.0348(11) 0.0719(16) 0.0152(11) -0.0041(10) -0.0053(9)
F2 0.105(3) 0.081(2) 0.092(2) 0.0327(19) 0.068(2) 0.049(2)
F12 0.182(4) 0.0521(17) 0.0323(13) -0.0136(12) -0.0250(19) 0.019(2)
F11 0.0622(19) 0.157(4) 0.163(3) -0.133(3) -0.048(2) 0.062(2)
F1 0.0493(17) 0.189(4) 0.082(2) -0.001(3) 0.0223(16) -0.051(2)
F18 0.0437(13) 0.0795(18) 0.0392(12) -0.0139(12) 0.0094(10) 0.0193(13)
F3 0.0617(17) 0.115(3) 0.0539(16) 0.0490(17) 0.0292(13) 0.0347(17)
O7 0.0291(11) 0.0288(11) 0.0266(11) -0.0006(9) -0.0035(9) -0.0005(9)
O5 0.0283(11) 0.0185(10) 0.0262(10) 0.0038(8) 0.0048(9) 0.0008(8)
O4 0.0217(9) 0.0173(9) 0.0224(10) 0.0047(8) -0.0036(8) -0.0031(8)
O3 0.0247(11) 0.0271(11) 0.0285(11) 0.0091(9) 0.0037(8) 0.0061(9)
O1 0.0210(9) 0.0167(9) 0.0295(10) 0.0013(8) 0.0024(8) 0.0042(8)
O6 0.0182(9) 0.0187(9) 0.0224(10) 0.0018(8) 0.0007(8) 0.0003(7)
O2 0.0166(9) 0.0250(10) 0.0302(11) -0.0044(9) 0.0001(8) 0.0031(8)
N2 0.0194(11) 0.0157(11) 0.0260(12) -0.0005(9) -0.0048(10) 0.0006(9)
N1 0.0190(11) 0.0148(11) 0.0250(12) 0.0016(9) -0.0051(9) -0.0020(9)
N3 0.0170(11) 0.0126(11) 0.0336(13) -0.0013(9) -0.0029(10) 0.0015(9)
N4 0.0172(11) 0.0135(10) 0.0292(12) -0.0016(9) -0.0060(9) 0.0009(9)
C16 0.0203(13) 0.0150(12) 0.0262(14) 0.0015(10) -0.0022(11) -0.0015(11)
C13 0.0303(16) 0.0260(16) 0.0449(19) 0.0074(14) 0.0151(15) -0.0033(13)
C11 0.057(2) 0.0247(17) 0.054(2) 0.0146(17) 0.025(2) 0.0042(16)
C17 0.0274(15) 0.0144(13) 0.0285(14) 0.0018(11) -0.0051(12) 0.0002(11)
C7 0.0170(13) 0.0251(15) 0.0257(14) 0.0021(11) -0.0022(11) 0.0030(11)
C4 0.0240(14) 0.0154(12) 0.0255(14) 0.0005(11) -0.0033(11) -0.0023(11)
C21 0.0186(13) 0.0155(13) 0.0393(17) -0.0019(12) -0.0065(12) -0.0013(10)
C23 0.0229(13) 0.0133(12) 0.0231(13) -0.0021(10) -0.0037(11) 0.0007(10)
C27 0.0243(14) 0.0150(12) 0.0240(14) 0.0010(10) -0.0069(11) 0.0000(10)
C10 0.0287(16) 0.0330(17) 0.0306(16) -0.0085(14) -0.0013(13) 0.0084(13)
C14 0.0190(13) 0.0244(14) 0.0253(14) -0.0006(11) 0.0032(11) 0.0005(11)
C9 0.0230(13) 0.0221(14) 0.0205(13) 0.0017(11) -0.0002(11) 0.0103(11)
C25 0.0219(13) 0.0157(12) 0.0252(14) -0.0013(11) -0.0012(11) 0.0016(10)
C22 0.0200(13) 0.0129(12) 0.0257(14) 0.0016(10) -0.0014(11) 0.0019(10)
C3 0.0293(16) 0.0301(16) 0.0323(16) 0.0147(13) 0.0059(13) 0.0055(13)
C18 0.0244(14) 0.0164(13) 0.0278(15) 0.0014(11) -0.0052(12) 0.0029(11)
C26 0.0262(14) 0.0140(12) 0.0228(13) 0.0001(10) -0.0032(11) -0.0013(10)
C5 0.0284(15) 0.0250(15) 0.0292(15) 0.0055(12) -0.0039(13) -0.0021(12)
C19 0.0177(12) 0.0148(12) 0.0311(15) -0.0013(11) -0.0047(11) 0.0003(10)
C20 0.0163(13) 0.0204(13) 0.0390(17) -0.0025(12) -0.0050(12) -0.0003(11)
C8 0.0176(13) 0.0305(16) 0.0259(14) -0.0024(12) 0.0014(11) 0.0080(12)
C2 0.0285(15) 0.0317(16) 0.0293(16) 0.0073(13) 0.0050(13) 0.0021(13)
C6 0.0183(14) 0.0332(17) 0.0348(17) -0.0009(13) 0.0006(12) 0.0022(13)
C15 0.0218(15) 0.0363(18) 0.0372(17) 0.0003(15) 0.0058(13) 0.0045(13)
C12 0.0352(17) 0.0191(14) 0.0302(16) 0.0047(12) 0.0094(13) 0.0001(12)
C1 0.036(2) 0.060(3) 0.043(2) 0.0226(19) 0.0127(17) 0.0137(19)
N6 0.0359(14) 0.0177(12) 0.0259(13) -0.0025(10) -0.0042(11) 0.0019(10)
O9 0.0388(14) 0.0388(14) 0.0445(15) -0.0157(11) -0.0104(12) 0.0154(11)
N5 0.0284(13) 0.0252(13) 0.0224(12) -0.0024(10) -0.0009(10) -0.0070(10)
C28 0.0296(15) 0.0168(13) 0.0209(13) 0.0022(11) -0.0027(11) -0.0022(11)
C29 0.050(2) 0.0207(15) 0.0222(14) -0.0033(12) -0.0019(14) -0.0063(14)
C32 0.0365(17) 0.0317(16) 0.0213(14) -0.0056(12) 0.0000(13) -0.0087(14)
O8 0.0241(11) 0.0412(13) 0.0313(12) -0.0077(10) 0.0018(9) -0.0066(10)
C31 0.060(2) 0.0371(19) 0.0319(18) -0.0119(15) 0.0003(17) 0.0063(18)
C34 0.055(2) 0.043(2) 0.0221(15) 0.0026(14) -0.0008(15) 0.0074(18)
C30 0.110(4) 0.0187(16) 0.0343(19) 0.0020(14) -0.005(2) -0.012(2)
C33 0.050(2) 0.060(3) 0.042(2) -0.023(2) 0.0031(18) -0.027(2)
C24 0.0187(13) 0.0138(12) 0.0232(13) 0.0017(10) -0.0035(10) 0.0007(10)
C36 0.048(2) 0.066(3) 0.0352(19) 0.0031(19) -0.0048(17) -0.014(2)
C35 0.070(3) 0.055(3) 0.038(2) 0.0097(19) 0.001(2) 0.010(2)
O1C 0.115(3) 0.0557(19) 0.0387(16) 0.0013(14) -0.0260(18) -0.028(2)
C37A 0.054(6) 0.052(5) 0.041(4) -0.005(3) 0.000(3) -0.019(4)
C38A 0.100(8) 0.051(5) 0.047(5) 0.006(4) 0.012(5) 0.005(6)
C37B 0.051(8) 0.043(7) 0.037(6) -0.011(6) -0.004(5) 0.006(6)
C38B 0.065(9) 0.049(8) 0.048(7) 0.008(6) -0.013(6) -0.021(6)

loop_
_atom_type_symbol
_atom_type_description
_atom_type_scat_dispersion_real
_atom_type_scat_dispersion_imag
_atom_type_scat_source
C C 0.0030 0.0020 'International Tables Vol C Tables 4.2.6.8 and 6.1.1.4'
H H 0.0000 0.0000 'International Tables Vol C Tables 4.2.6.8 and 6.1.1.4'
F F 0.0170 0.0100 'International Tables Vol C Tables 4.2.6.8 and 6.1.1.4'
Gd Gd -0.1720 4.1540 'International Tables Vol C Tables 4.2.6.8 and 6.1.1.4'
N N 0.0060 0.0030 'International Tables Vol C Tables 4.2.6.8 and 6.1.1.4'
O O 0.0110 0.0060 'International Tables Vol C Tables 4.2.6.8 and 6.1.1.4'

loop_
_geom_angle_atom_site_label_1
_geom_angle_atom_site_label_2
_geom_angle_atom_site_label_3
_geom_angle
_geom_angle_site_symmetry_3
O6 Gd1 O1 141.39(7) .
O6 Gd1 O2 137.78(7) .
O1 Gd1 O2 70.03(7) .
O6 Gd1 O3 135.64(7) .
O1 Gd1 O3 70.82(7) .
O2 Gd1 O3 70.10(8) .
O6 Gd1 O5 71.88(7) .
O1 Gd1 O5 73.00(7) .
O2 Gd1 O5 109.28(7) .
O3 Gd1 O5 141.40(7) .
O6 Gd1 O7 73.46(7) .
O1 Gd1 O7 107.81(7) .
O2 Gd1 O7 68.53(7) .
O3 Gd1 O7 135.90(8) .
O5 Gd1 O7 68.81(7) .
O6 Gd1 O4 68.17(7) .
O1 Gd1 O4 122.81(7) .
O2 Gd1 O4 125.87(7) .
O3 Gd1 O4 67.70(7) .
O5 Gd1 O4 124.84(7) .
O7 Gd1 O4 129.37(7) .
O6 Gd1 N3 76.41(7) .
O1 Gd1 N3 141.57(7) .
O2 Gd1 N3 74.24(7) .
O3 Gd1 N3 84.25(8) .
O5 Gd1 N3 133.82(8) .
O7 Gd1 N3 70.54(8) .
O4 Gd1 N3 69.33(7) .
O6 Gd1 N2 81.12(7) .
O1 Gd1 N2 71.28(7) .
O2 Gd1 N2 139.94(7) .
O3 Gd1 N2 87.80(8) .
O5 Gd1 N2 68.06(8) .
O7 Gd1 N2 134.85(8) .
O4 Gd1 N2 69.55(7) .
N3 Gd1 N2 138.06(7) .
Gd1 O7 H7A 109.4 .
Gd1 O7 H7B 109.4 .
H7A O7 H7B 109.4 .
C12 O5 Gd1 132.1(2) .
C4 O4 Gd1 136.28(19) .
C2 O3 Gd1 139.2(2) .
C9 O1 Gd1 131.13(19) .
C14 O6 Gd1 134.65(19) .
C7 O2 Gd1 131.5(2) .
C16 N2 C18 105.3(2) .
C16 N2 Gd1 127.30(19) .
C18 N2 Gd1 125.83(18) .
C16 N1 C17 106.7(2) .
C16 N1 C24 126.1(2) 4_554
C17 N1 C24 127.1(2) 4_554
C19 N3 C20 105.3(2) .
C19 N3 Gd1 122.50(18) .
C20 N3 Gd1 131.34(18) .
C19 N4 C21 107.1(2) .
C19 N4 C22 125.3(2) .
C21 N4 C22 127.5(2) .
N2 C16 N1 111.6(2) .
N2 C16 H16 124.2 .
N1 C16 H16 124.2 .
C14 C13 C12 121.7(3) .
C14 C13 H13 119.1 .
C12 C13 H13 119.1 .
F13 C11 F15 112.7(4) .
F13 C11 F14 101.4(4) .
F15 C11 F14 104.9(4) .
F13 C11 C12 112.8(3) .
F15 C11 C12 114.3(3) .
F14 C11 C12 109.4(3) .
C18 C17 N1 106.2(2) .
C18 C17 H17 126.9 .
N1 C17 H17 126.9 .
O2 C7 C8 128.4(3) .
O2 C7 C6 112.8(3) .
C8 C7 C6 118.8(3) .
O4 C4 C3 128.2(3) .
O4 C4 C5 114.3(3) .
C3 C4 C5 117.4(3) .
C20 C21 N4 106.0(2) .
C20 C21 H21 127.0 .
N4 C21 H21 127.0 .
C24 C23 C22 118.1(3) .
C24 C23 H23 120.9 .
C22 C23 H23 120.9 .
C22 C27 C26 119.4(3) .
C22 C27 H27 120.3 .
C26 C27 H27 120.3 .
F12 C10 F10 105.7(4) .
F12 C10 F11 108.8(4) .
F10 C10 F11 104.8(4) .
F12 C10 C9 110.7(3) .
F10 C10 C9 112.7(3) .
F11 C10 C9 113.7(3) .
O6 C14 C13 128.3(3) .
O6 C14 C15 115.8(3) .
C13 C14 C15 115.9(3) .
O1 C9 C8 128.3(3) .
O1 C9 C10 114.6(3) .
C8 C9 C10 117.0(3) .
C24 C25 C26 119.3(3) .
C24 C25 H25 120.4 .
C26 C25 H25 120.4 .
C27 C22 C23 121.7(3) .
C27 C22 N4 119.0(2) .
C23 C22 N4 119.3(2) .
C4 C3 C2 119.3(3) .
C4 C3 H3 120.3 .
C2 C3 H3 120.3 .
C17 C18 N2 110.2(3) .
C17 C18 H18 124.9 .
N2 C18 H18 124.9 .
C25 C26 C27 119.7(3) .
C25 C26 C28 120.5(3) .
C27 C26 C28 119.7(3) .
F4 C5 F6 106.8(3) .
F4 C5 F5 107.3(3) .
F6 C5 F5 107.2(3) .
F4 C5 C4 109.7(3) .
F6 C5 C4 113.7(3) .
F5 C5 C4 111.8(3) .
N3 C19 N4 111.7(2) .
N3 C19 H19 124.2 .
N4 C19 H19 124.2 .
C21 C20 N3 110.0(3) .
C21 C20 H20 125.0 .
N3 C20 H20 125.0 .
C7 C8 C9 120.0(3) .
C7 C8 H8 120.0 .
C9 C8 H8 120.0 .
O3 C2 C3 127.7(3) .
O3 C2 C1 114.9(3) .
C3 C2 C1 117.4(3) .
F9 C6 F8 107.4(3) .
F9 C6 F7 107.3(3) .
F8 C6 F7 107.4(3) .
F9 C6 C7 110.5(3) .
F8 C6 C7 110.7(3) .
F7 C6 C7 113.3(3) .
F17 C15 F16 107.4(3) .
F17 C15 F18 107.7(3) .
F16 C15 F18 106.6(3) .
F17 C15 C14 112.1(3) .
F16 C15 C14 111.2(3) .
F18 C15 C14 111.5(3) .
O5 C12 C13 128.9(3) .
O5 C12 C11 113.8(3) .
C13 C12 C11 117.2(3) .
F1 C1 F3 106.3(4) .
F1 C1 F2 106.1(4) .
F3 C1 F2 107.3(4) .
F1 C1 C2 111.2(4) .
F3 C1 C2 114.5(3) .
F2 C1 C2 111.0(3) .
O9 N6 C28 127.3(3) .
O9 N6 C29 121.8(3) .
C28 N6 C29 110.7(3) .
O8 N5 C28 126.7(3) .
O8 N5 C32 121.1(3) .
C28 N5 C32 111.7(3) .
N5 C28 N6 108.1(3) .
N5 C28 C26 125.9(3) .
N6 C28 C26 126.0(3) .
N6 C29 C31 110.7(3) .
N6 C29 C30 106.1(3) .
C31 C29 C30 110.2(3) .
N6 C29 C32 100.1(2) .
C31 C29 C32 115.7(3) .
C30 C29 C32 113.2(3) .
N5 C32 C33 109.9(3) .
N5 C32 C34 105.9(3) .
C33 C32 C34 111.1(3) .
N5 C32 C29 99.6(2) .
C33 C32 C29 115.8(3) .
C34 C32 C29 113.3(3) .
C29 C31 H31A 109.5 .
C29 C31 H31B 109.5 .
H31A C31 H31B 109.5 .
C29 C31 H31C 109.5 .
H31A C31 H31C 109.5 .
H31B C31 H31C 109.5 .
C32 C34 H34A 109.5 .
C32 C34 H34B 109.5 .
H34A C34 H34B 109.5 .
C32 C34 H34C 109.5 .
H34A C34 H34C 109.5 .
H34B C34 H34C 109.5 .
C29 C30 H30A 109.5 .
C29 C30 H30B 109.5 .
H30A C30 H30B 109.5 .
C29 C30 H30C 109.5 .
H30A C30 H30C 109.5 .
H30B C30 H30C 109.5 .
C32 C33 H33A 109.5 .
C32 C33 H33B 109.5 .
H33A C33 H33B 109.5 .
C32 C33 H33C 109.5 .
H33A C33 H33C 109.5 .
H33B C33 H33C 109.5 .
C25 C24 C23 121.8(3) .
C25 C24 N1 119.1(2) 4_544
C23 C24 N1 119.1(2) 4_544
O1C C36 C35 108.1(4) .
O1C C36 H36A 110.1 .
C35 C36 H36A 110.1 .
O1C C36 H36B 110.1 .
C35 C36 H36B 110.1 .
H36A C36 H36B 108.4 .
C36 C35 H35A 109.5 .
C36 C35 H35B 109.5 .
H35A C35 H35B 109.5 .
C36 C35 H35C 109.5 .
H35A C35 H35C 109.5 .
H35B C35 H35C 109.5 .
C36 O1C C37A 112.2(4) .
C36 O1C C37B 110.6(5) .
C38A C37A O1C 105.5(7) .
C38A C37A H37A 110.6 .
O1C C37A H37A 110.6 .
C38A C37A H37B 110.6 .
O1C C37A H37B 110.6 .
H37A C37A H37B 108.8 .
C37A C38A H38A 109.5 .
C37A C38A H38B 109.5 .
H38A C38A H38B 109.5 .
C37A C38A H38C 109.5 .
H38A C38A H38C 109.5 .
H38B C38A H38C 109.5 .
C38B C37B O1C 106.1(10) .
C38B C37B H37C 110.5 .
O1C C37B H37C 110.5 .
C38B C37B H37D 110.5 .
O1C C37B H37D 110.5 .
H37C C37B H37D 108.7 .
C37B C38B H38D 109.5 .
C37B C38B H38E 109.5 .
H38D C38B H38E 109.5 .
C37B C38B H38F 109.5 .
H38D C38B H38F 109.5 .
H38E C38B H38F 109.5 .

loop_
_geom_bond_atom_site_label_1
_geom_bond_atom_site_label_2
_geom_bond_distance
_geom_bond_site_symmetry_2
Gd1 O6 2.4005(19) .
Gd1 O1 2.414(2) .
Gd1 O2 2.415(2) .
Gd1 O3 2.425(2) .
Gd1 O5 2.454(2) .
Gd1 O7 2.463(2) .
Gd1 O4 2.4841(19) .
Gd1 N3 2.537(2) .
Gd1 N2 2.586(2) .
F8 C6 1.337(4) .
F7 C6 1.341(4) .
F14 C11 1.356(6) .
F13 C11 1.280(5) .
F16 C15 1.333(4) .
F15 C11 1.301(4) .
F5 C5 1.338(4) .
F4 C5 1.331(4) .
F17 C15 1.324(4) .
F10 C10 1.299(5) .
F6 C5 1.336(4) .
F9 C6 1.327(4) .
F2 C1 1.322(5) .
F12 C10 1.283(4) .
F11 C10 1.281(4) .
F1 C1 1.300(6) .
F18 C15 1.334(4) .
F3 C1 1.314(4) .
O7 H7A 0.8564 .
O7 H7B 0.8535 .
O5 C12 1.248(4) .
O4 C4 1.251(4) .
O3 C2 1.237(4) .
O1 C9 1.249(4) .
O6 C14 1.243(3) .
O2 C7 1.253(4) .
N2 C16 1.319(4) .
N2 C18 1.390(4) .
N1 C16 1.357(4) .
N1 C17 1.389(4) .
N1 C24 1.427(3) 4_554
N3 C19 1.318(4) .
N3 C20 1.392(4) .
N4 C19 1.356(4) .
N4 C21 1.382(4) .
N4 C22 1.425(3) .
C16 H16 0.9300 .
C13 C14 1.390(4) .
C13 C12 1.398(5) .
C13 H13 0.9300 .
C11 C12 1.543(4) .
C17 C18 1.347(4) .
C17 H17 0.9300 .
C7 C8 1.387(4) .
C7 C6 1.543(4) .
C4 C3 1.390(4) .
C4 C5 1.537(4) .
C21 C20 1.356(4) .
C21 H21 0.9300 .
C23 C24 1.388(4) .
C23 C22 1.390(4) .
C23 H23 0.9300 .
C27 C22 1.383(4) .
C27 C26 1.400(4) .
C27 H27 0.9300 .
C10 C9 1.545(4) .
C14 C15 1.545(4) .
C9 C8 1.393(4) .
C25 C24 1.386(4) .
C25 C26 1.400(4) .
C25 H25 0.9300 .
C3 C2 1.396(4) .
C3 H3 0.9300 .
C18 H18 0.9300 .
C26 C28 1.461(4) .
C19 H19 0.9300 .
C20 H20 0.9300 .
C8 H8 0.9300 .
C2 C1 1.539(5) .
N6 O9 1.277(4) .
N6 C28 1.361(4) .
N6 C29 1.504(4) .
N5 O8 1.286(4) .
N5 C28 1.345(4) .
N5 C32 1.503(4) .
C29 C31 1.513(5) .
C29 C30 1.537(5) .
C29 C32 1.546(5) .
C32 C33 1.516(5) .
C32 C34 1.531(5) .
C31 H31A 0.9600 .
C31 H31B 0.9600 .
C31 H31C 0.9600 .
C34 H34A 0.9600 .
C34 H34B 0.9600 .
C34 H34C 0.9600 .
C30 H30A 0.9600 .
C30 H30B 0.9600 .
C30 H30C 0.9600 .
C33 H33A 0.9600 .
C33 H33B 0.9600 .
C33 H33C 0.9600 .
C24 N1 1.427(3) 4_544
C36 O1C 1.397(5) .
C36 C35 1.486(7) .
C36 H36A 0.9700 .
C36 H36B 0.9700 .
C35 H35A 0.9600 .
C35 H35B 0.9600 .
C35 H35C 0.9600 .
O1C C37A 1.448(8) .
O1C C37B 1.614(15) .
C37A C38A 1.449(14) .
C37A H37A 0.9700 .
C37A H37B 0.9700 .
C38A H38A 0.9600 .
C38A H38B 0.9600 .
C38A H38C 0.9600 .
C37B C38B 1.48(2) .
C37B H37C 0.9700 .
C37B H37D 0.9700 .
C38B H38D 0.9600 .
C38B H38E 0.9600 .
C38B H38F 0.9600 .

loop_
_geom_torsion_atom_site_label_1
_geom_torsion_atom_site_label_2
_geom_torsion_atom_site_label_3
_geom_torsion_atom_site_label_4
_geom_torsion
_geom_torsion_site_symmetry_1
_geom_torsion_site_symmetry_4
C18 N2 C16 N1 -0.4(3) . .
Gd1 N2 C16 N1 165.90(18) . .
C17 N1 C16 N2 0.0(3) . .
C24 N1 C16 N2 176.3(3) 4_554 .
C16 N1 C17 C18 0.4(3) . .
C24 N1 C17 C18 -175.8(3) 4_554 .
Gd1 O2 C7 C8 25.2(5) . .
Gd1 O2 C7 C6 -153.3(2) . .
Gd1 O4 C4 C3 -10.1(5) . .
Gd1 O4 C4 C5 173.93(18) . .
C19 N4 C21 C20 -0.2(3) . .
C22 N4 C21 C20 -177.5(3) . .
Gd1 O6 C14 C13 -9.8(5) . .
Gd1 O6 C14 C15 171.97(19) . .
C12 C13 C14 O6 -5.7(6) . .
C12 C13 C14 C15 172.5(3) . .
Gd1 O1 C9 C8 -28.1(4) . .
Gd1 O1 C9 C10 149.6(2) . .
F12 C10 C9 O1 -88.2(4) . .
F10 C10 C9 O1 29.9(4) . .
F11 C10 C9 O1 149.0(4) . .
F12 C10 C9 C8 89.8(4) . .
F10 C10 C9 C8 -152.1(4) . .
F11 C10 C9 C8 -33.0(5) . .
C26 C27 C22 C23 -0.4(4) . .
C26 C27 C22 N4 179.7(3) . .
C24 C23 C22 C27 1.0(4) . .
C24 C23 C22 N4 -179.1(3) . .
C19 N4 C22 C27 -149.4(3) . .
C21 N4 C22 C27 27.4(4) . .
C19 N4 C22 C23 30.7(4) . .
C21 N4 C22 C23 -152.5(3) . .
O4 C4 C3 C2 -1.6(5) . .
C5 C4 C3 C2 174.2(3) . .
N1 C17 C18 N2 -0.7(4) . .
C16 N2 C18 C17 0.6(4) . .
Gd1 N2 C18 C17 -165.9(2) . .
C24 C25 C26 C27 0.1(4) . .
C24 C25 C26 C28 178.0(3) . .
C22 C27 C26 C25 -0.1(4) . .
C22 C27 C26 C28 -178.1(3) . .
O4 C4 C5 F4 75.8(3) . .
C3 C4 C5 F4 -100.7(3) . .
O4 C4 C5 F6 -164.8(3) . .
C3 C4 C5 F6 18.8(4) . .
O4 C4 C5 F5 -43.2(4) . .
C3 C4 C5 F5 140.3(3) . .
C20 N3 C19 N4 -0.2(3) . .
Gd1 N3 C19 N4 -170.55(19) . .
C21 N4 C19 N3 0.3(4) . .
C22 N4 C19 N3 177.6(3) . .
N4 C21 C20 N3 0.1(4) . .
C19 N3 C20 C21 0.1(4) . .
Gd1 N3 C20 C21 169.2(2) . .
O2 C7 C8 C9 -1.2(5) . .
C6 C7 C8 C9 177.2(3) . .
O1 C9 C8 C7 2.7(5) . .
C10 C9 C8 C7 -175.0(3) . .
Gd1 O3 C2 C3 8.8(6) . .
Gd1 O3 C2 C1 -171.4(3) . .
C4 C3 C2 O3 2.7(6) . .
C4 C3 C2 C1 -177.1(3) . .
O2 C7 C6 F9 70.8(3) . .
C8 C7 C6 F9 -107.9(3) . .
O2 C7 C6 F8 -48.1(4) . .
C8 C7 C6 F8 133.2(3) . .
O2 C7 C6 F7 -168.8(3) . .
C8 C7 C6 F7 12.6(4) . .
O6 C14 C15 F17 -7.6(4) . .
C13 C14 C15 F17 173.9(3) . .
O6 C14 C15 F16 -127.9(3) . .
C13 C14 C15 F16 53.6(4) . .
O6 C14 C15 F18 113.2(3) . .
C13 C14 C15 F18 -65.2(4) . .
Gd1 O5 C12 C13 8.2(6) . .
Gd1 O5 C12 C11 -173.0(2) . .
C14 C13 C12 O5 6.2(6) . .
C14 C13 C12 C11 -172.6(3) . .
F13 C11 C12 O5 56.4(5) . .
F15 C11 C12 O5 -173.0(4) . .
F14 C11 C12 O5 -55.7(4) . .
F13 C11 C12 C13 -124.6(4) . .
F15 C11 C12 C13 5.9(6) . .
F14 C11 C12 C13 123.2(4) . .
O3 C2 C1 F1 72.1(5) . .
C3 C2 C1 F1 -108.1(4) . .
O3 C2 C1 F3 -167.4(4) . .
C3 C2 C1 F3 12.4(6) . .
O3 C2 C1 F2 -45.8(5) . .
C3 C2 C1 F2 134.0(4) . .
O8 N5 C28 N6 177.6(3) . .
C32 N5 C28 N6 -10.2(3) . .
O8 N5 C28 C26 -3.7(5) . .
C32 N5 C28 C26 168.5(3) . .
O9 N6 C28 N5 174.5(3) . .
C29 N6 C28 N5 -11.4(3) . .
O9 N6 C28 C26 -4.2(5) . .
C29 N6 C28 C26 169.9(3) . .
C25 C26 C28 N5 167.4(3) . .
C27 C26 C28 N5 -14.7(4) . .
C25 C26 C28 N6 -14.0(4) . .
C27 C26 C28 N6 163.9(3) . .
O9 N6 C29 C31 -36.3(4) . .
C28 N6 C29 C31 149.2(3) . .
O9 N6 C29 C30 83.3(4) . .
C28 N6 C29 C30 -91.2(4) . .
O9 N6 C29 C32 -158.8(3) . .
C28 N6 C29 C32 26.7(3) . .
O8 N5 C32 C33 -39.1(4) . .
C28 N5 C32 C33 148.2(3) . .
O8 N5 C32 C34 81.0(4) . .
C28 N5 C32 C34 -91.7(3) . .
O8 N5 C32 C29 -161.3(3) . .
C28 N5 C32 C29 26.0(3) . .
N6 C29 C32 N5 -29.1(3) . .
C31 C29 C32 N5 -148.1(3) . .
C30 C29 C32 N5 83.4(3) . .
N6 C29 C32 C33 -146.9(3) . .
C31 C29 C32 C33 94.1(4) . .
C30 C29 C32 C33 -34.4(4) . .
N6 C29 C32 C34 83.0(3) . .
C31 C29 C32 C34 -36.0(4) . .
C30 C29 C32 C34 -164.5(3) . .
C26 C25 C24 C23 0.6(4) . .
C26 C25 C24 N1 -178.1(3) . 4_544
C22 C23 C24 C25 -1.1(4) . .
C22 C23 C24 N1 177.6(3) . 4_544
C35 C36 O1C C37A 165.0(5) . .
C35 C36 O1C C37B -152.9(6) . .
C36 O1C C37A C38A 91.2(7) . .
C36 O1C C37B C38B -86.6(9) . .
